data_2219999
loop_
_publ_author_name
'Shi, Wen-Juan'

_publ_section_title
;Tris[\m-1,2-bis(diphenylphosphino)ethane]-1:2\k^2^<i>P</i>:<i>P</i>';1:3\k^2^<i>P</i>:<i>P</i>';2:3\k^2^<i>P</i>:<i>P</i>'-di-\m-bromido-1:2\k^4^<i>Br</i>:<i>Br</i>-bromido-3\k<i>Br</i>-tricopper(I)
 acetone hemisolvate
;
_journal_coeditor_code SJ2547
_journal_issue 11
_journal_name_full 'Acta Crystallographica Section E'
_journal_page_first m1411
_journal_paper_doi 10.1107/S1600536808032789
_journal_volume 64
_journal_year 2008
_chemical_formula_iupac '[Cu3 Br3 (C26 H24 P2)3], 0.5C3 H6 O'
_chemical_formula_moiety 'C78 H72 Br3 Cu3 P6, 0.5(C3 H6 O)'
_chemical_formula_sum 'C79.5 H75 Br3 Cu3 O0.5 P6'
_chemical_formula_weight 1654.56
_chemical_name_systematic
;
Tris[\m-1,2-bis(diphenylphosphino)ethane]-1:2\k^2^<i>P</i>:<i>P</i>';
1:3\k^2^<i>P</i>:<i>P</i>';2:3\k^2^<i>P</i>:<i>P</i>'-di-\m-bromido-
1:2\k^4^Br:Br-bromido-3\kBr-tricopper(I) acetone hemisolvate
;
_space_group_IT_number 14
_symmetry_cell_setting monoclinic
_symmetry_space_group_name_Hall '-P 2yab'
_symmetry_space_group_name_H-M 'P 1 21/a 1'
_atom_sites_solution_hydrogens geom
_atom_sites_solution_primary direct
_atom_sites_solution_secondary difmap
_audit_creation_method SHELXL-97
_cell_angle_alpha 90.00
_cell_angle_beta 109.9240(10)
_cell_angle_gamma 90.00
_cell_formula_units_Z 4
_cell_length_a 18.6878(10)
_cell_length_b 17.1080(9)
_cell_length_c 25.2742(13)
_cell_measurement_reflns_used 4594
_cell_measurement_temperature 295(2)
_cell_measurement_theta_max 22.52
_cell_measurement_theta_min 2.32
_cell_volume 7596.8(7)
_computing_cell_refinement 'SAINT (Bruker, 2002)'
_computing_data_collection 'SMART (Bruker, 2002)'
_computing_data_reduction 'SAINT (Bruker, 2002)'
_computing_molecular_graphics 'SHELXTL (Sheldrick, 2008)'
_computing_publication_material 'SHELXTL (Sheldrick, 2008)'
_computing_structure_refinement 'SHELXL97 (Sheldrick, 2008)'
_computing_structure_solution 'SHELXS97 (Sheldrick, 2008)'
_diffrn_ambient_temperature 295(2)
_diffrn_measured_fraction_theta_full 1.000
_diffrn_measured_fraction_theta_max 1.000
_diffrn_measurement_device_type
;
Bruker SMART APEX area-detector
;
_diffrn_measurement_method '\f and \w'
_diffrn_radiation_monochromator graphite
_diffrn_radiation_source 'fine-focus sealed tube'
_diffrn_radiation_type MoK\a
_diffrn_radiation_wavelength 0.71073
_diffrn_reflns_av_R_equivalents 0.0501
_diffrn_reflns_av_sigmaI/netI 0.0701
_diffrn_reflns_limit_h_max 16
_diffrn_reflns_limit_h_min -22
_diffrn_reflns_limit_k_max 20
_diffrn_reflns_limit_k_min -20
_diffrn_reflns_limit_l_max 30
_diffrn_reflns_limit_l_min -30
_diffrn_reflns_number 38020
_diffrn_reflns_theta_full 25.00
_diffrn_reflns_theta_max 25.00
_diffrn_reflns_theta_min 1.47
_diffrn_standards_number 0
_exptl_absorpt_coefficient_mu 2.579
_exptl_absorpt_correction_T_max 0.625
_exptl_absorpt_correction_T_min 0.569
_exptl_absorpt_correction_type multi-scan
_exptl_absorpt_process_details '(SADABS; Sheldrick, 1996)'
_exptl_crystal_colour colorless
_exptl_crystal_density_diffrn 1.447
_exptl_crystal_density_method 'not measured'
_exptl_crystal_description block
_exptl_crystal_F_000 3352
_exptl_crystal_size_max 0.22
_exptl_crystal_size_mid 0.20
_exptl_crystal_size_min 0.18
_refine_diff_density_max 0.694
_refine_diff_density_min -0.566
_refine_ls_extinction_method none
_refine_ls_goodness_of_fit_ref 1.034
_refine_ls_hydrogen_treatment constr
_refine_ls_matrix_type full
_refine_ls_number_parameters 715
_refine_ls_number_reflns 13376
_refine_ls_number_restraints 29
_refine_ls_restrained_S_all 1.033
_refine_ls_R_factor_all 0.0918
_refine_ls_R_factor_gt 0.0508
_refine_ls_shift/su_max 0.001
_refine_ls_shift/su_mean 0.000
_refine_ls_structure_factor_coef Fsqd
_refine_ls_weighting_details 'calc w=1/[\s^2^(Fo^2^)+(0.0665P)^2^] where P=(Fo^2^+2Fc^2^)/3'
_refine_ls_weighting_scheme calc
_refine_ls_wR_factor_gt 0.1162
_refine_ls_wR_factor_ref 0.1400
_reflns_number_gt 8616
_reflns_number_total 13376
_reflns_threshold_expression I>2\s(I)
_cod_data_source_file sj2547.cif
_cod_data_source_block I
_cod_original_sg_symbol_H-M 'P 21/a'
_cod_original_formula_sum 'C79.5 H75 Br3 Cu3 O0.50 P6'
_cod_database_code 2219999
_cod_database_fobs_code 2219999

loop_
_symmetry_equiv_pos_as_xyz
'x, y, z'
'x+1/2, -y+1/2, z'
'-x, -y, -z'
'-x-1/2, y-1/2, -z'

loop_
_atom_site_type_symbol
_atom_site_label
_atom_site_fract_x
_atom_site_fract_y
_atom_site_fract_z
_atom_site_U_iso_or_equiv
_atom_site_adp_type
_atom_site_calc_flag
_atom_site_refinement_flags
_atom_site_occupancy
_atom_site_disorder_assembly
_atom_site_disorder_group
Br Br1 0.55058(3) 0.56272(3) 0.69646(2) 0.04792(16) Uani d . 1 . .
Br Br2 0.41451(3) 0.54440(3) 0.78244(2) 0.04919(16) Uani d . 1 . .
Br Br3 0.48724(5) 0.07267(4) 0.73962(3) 0.0786(2) Uani d . 1 . .
Cu Cu1 0.55200(4) 0.58726(4) 0.79497(3) 0.04737(19) Uani d . 1 . .
Cu Cu2 0.41075(4) 0.57525(3) 0.68183(3) 0.04719(19) Uani d . 1 . .
Cu Cu3 0.50461(4) 0.20927(4) 0.74107(3) 0.04982(19) Uani d . 1 . .
P P1 0.54401(8) 0.71311(8) 0.81736(6) 0.0436(3) Uani d . 1 . .
P P2 0.38504(8) 0.70347(8) 0.66503(6) 0.0446(3) Uani d . 1 . .
P P3 0.64042(8) 0.50050(8) 0.84372(6) 0.0437(3) Uani d . 1 . .
P P4 0.51958(8) 0.27137(8) 0.82242(6) 0.0421(3) Uani d . 1 . .
P P5 0.34513(8) 0.47459(8) 0.63000(6) 0.0455(4) Uani d . 1 . .
P P6 0.50801(9) 0.27597(8) 0.66601(6) 0.0471(4) Uani d . 1 . .
C C1 0.5387(2) 0.7255(3) 0.88786(13) 0.0616(15) Uani d G 1 . .
C C2 0.5996(2) 0.7566(3) 0.93130(17) 0.0910(17) Uani d G 1 . .
H H2 0.6425 0.7744 0.9242 0.109 Uiso calc R 1 . .
C C3 0.5965(2) 0.7611(3) 0.98538(15) 0.112(2) Uani d G 1 . .
H H3 0.6372 0.7819 1.0144 0.135 Uiso calc R 1 . .
C C4 0.5324(3) 0.7345(3) 0.99601(14) 0.113(2) Uani d G 1 . .
H H4 0.5303 0.7375 1.0322 0.136 Uiso calc R 1 . .
C C5 0.4715(2) 0.7034(3) 0.95257(19) 0.093(2) Uani d G 1 . .
H H5 0.4286 0.6856 0.9597 0.111 Uiso calc R 1 . .
C C6 0.4746(2) 0.6989(2) 0.89850(16) 0.0715(18) Uani d G 1 . .
H H6 0.4339 0.6781 0.8694 0.086 Uiso calc R 1 . .
C C7 0.61863(19) 0.7810(2) 0.81621(17) 0.0513(13) Uani d G 1 . .
C C8 0.6873(2) 0.7492(2) 0.81675(18) 0.0713(15) Uani d G 1 . .
H H8 0.6935 0.6952 0.8172 0.086 Uiso calc R 1 . .
C C9 0.74670(18) 0.7980(3) 0.81660(19) 0.0900(19) Uani d G 1 . .
H H9 0.7926 0.7766 0.8170 0.108 Uiso calc R 1 . .
C C10 0.7375(3) 0.8786(3) 0.81591(18) 0.099(3) Uani d G 1 . .
H H10 0.7772 0.9112 0.8158 0.119 Uiso calc R 1 . .
C C11 0.6688(3) 0.91048(19) 0.81537(19) 0.094(2) Uani d G 1 . .
H H11 0.6626 0.9644 0.8149 0.112 Uiso calc R 1 . .
C C12 0.6094(2) 0.8617(2) 0.81552(18) 0.077(2) Uani d G 1 . .
H H12 0.5634 0.8830 0.8152 0.092 Uiso calc R 1 . .
C C13 0.4555(3) 0.7617(3) 0.7733(2) 0.0490(14) Uani d . 1 . .
H H13A 0.4120 0.7310 0.7738 0.059 Uiso calc R 1 . .
H H13B 0.4520 0.8127 0.7890 0.059 Uiso calc R 1 . .
C C14 0.4530(3) 0.7714(3) 0.7123(2) 0.0537(15) Uani d . 1 . .
H H14A 0.5033 0.7619 0.7105 0.064 Uiso calc R 1 . .
H H14B 0.4386 0.8246 0.7000 0.064 Uiso calc R 1 . .
C C15 0.3770(3) 0.7384(3) 0.59432(14) 0.0662(16) Uani d G 1 . .
C C16 0.4259(2) 0.7941(3) 0.5855(2) 0.0971(19) Uani d G 1 . .
H H16 0.4633 0.8166 0.6160 0.116 Uiso calc R 1 . .
C C17 0.4189(3) 0.8162(3) 0.5310(2) 0.113(2) Uani d G 1 . .
H H17 0.4516 0.8535 0.5251 0.135 Uiso calc R 1 . .
C C18 0.3629(4) 0.7826(3) 0.48539(16) 0.112(3) Uani d GU 1 . .
H H18 0.3582 0.7974 0.4490 0.135 Uiso calc R 1 . .
C C19 0.3140(3) 0.7269(3) 0.49421(15) 0.116(3) Uani d G 1 . .
H H19 0.2766 0.7044 0.4637 0.139 Uiso calc R 1 . .
C C20 0.3211(3) 0.7047(2) 0.5487(2) 0.091(2) Uani d G 1 . .
H H20 0.2884 0.6675 0.5546 0.109 Uiso calc R 1 . .
C C21 0.29389(16) 0.7331(2) 0.67018(15) 0.0451(13) Uani d G 1 . .
C C22 0.27554(19) 0.81068(17) 0.67562(16) 0.0577(15) Uani d G 1 . .
H H22 0.3113 0.8498 0.6786 0.069 Uiso calc R 1 . .
C C23 0.2037(2) 0.82991(16) 0.67656(17) 0.0670(17) Uani d G 1 . .
H H23 0.1914 0.8818 0.6802 0.080 Uiso calc R 1 . .
C C24 0.15025(16) 0.7715(2) 0.67207(17) 0.0652(17) Uani d G 1 . .
H H24 0.1022 0.7844 0.6727 0.078 Uiso calc R 1 . .
C C25 0.16860(19) 0.6939(2) 0.66663(17) 0.0696(18) Uani d G 1 . .
H H25 0.1328 0.6548 0.6636 0.084 Uiso calc R 1 . .
C C26 0.2404(2) 0.67467(15) 0.66568(16) 0.0599(16) Uani d G 1 . .
H H26 0.2527 0.6227 0.6620 0.072 Uiso calc R 1 . .
C C27 0.6597(2) 0.4920(2) 0.91964(12) 0.0501(14) Uani d G 1 . .
C C28 0.60622(19) 0.5235(2) 0.94068(17) 0.0642(17) Uani d G 1 . .
H H28 0.5653 0.5519 0.9172 0.077 Uiso calc R 1 . .
C C29 0.6140(3) 0.5124(3) 0.99685(19) 0.090(2) Uani d G 1 . .
H H29 0.5782 0.5335 1.0109 0.108 Uiso calc R 1 . .
C C30 0.6751(3) 0.4699(3) 1.03198(12) 0.091(3) Uani d G 1 . .
H H30 0.6803 0.4625 1.0696 0.110 Uiso calc R 1 . .
C C31 0.7286(2) 0.4384(2) 1.01093(17) 0.092(3) Uani d G 1 . .
H H31 0.7695 0.4100 1.0344 0.110 Uiso calc R 1 . .
C C32 0.7208(2) 0.4495(2) 0.95476(19) 0.0667(18) Uani d G 1 . .
H H32 0.7566 0.4284 0.9407 0.080 Uiso calc R 1 . .
C C33 0.73388(18) 0.5171(2) 0.83686(18) 0.0540(15) Uani d G 1 . .
C C34 0.7868(3) 0.5656(2) 0.87456(17) 0.082(2) Uani d G 1 . .
H H34 0.7763 0.5871 0.9049 0.098 Uiso calc R 1 . .
C C35 0.8555(2) 0.5819(2) 0.8669(2) 0.105(3) Uani d G 1 . .
H H35 0.8910 0.6143 0.8921 0.126 Uiso calc R 1 . .
C C36 0.8713(2) 0.5497(3) 0.8216(3) 0.105(3) Uani d G 1 . .
H H36 0.9172 0.5606 0.8165 0.126 Uiso calc R 1 . .
C C37 0.8183(3) 0.5013(3) 0.78388(19) 0.096(3) Uani d G 1 . .
H H37 0.8288 0.4798 0.7535 0.115 Uiso calc R 1 . .
C C38 0.7496(2) 0.4850(2) 0.79152(16) 0.0681(18) Uani d G 1 . .
H H38 0.7142 0.4526 0.7663 0.082 Uiso calc R 1 . .
C C39 0.6189(3) 0.3980(3) 0.8223(2) 0.0452(13) Uani d . 1 . .
H H39A 0.6157 0.3915 0.7834 0.054 Uiso calc R 1 . .
H H39B 0.6590 0.3644 0.8456 0.054 Uiso calc R 1 . .
C C40 0.5426(3) 0.3758(3) 0.8288(2) 0.0422(13) Uani d . 1 . .
H H40A 0.5022 0.4038 0.8006 0.051 Uiso calc R 1 . .
H H40B 0.5431 0.3936 0.8654 0.051 Uiso calc R 1 . .
C C41 0.59175(19) 0.2275(2) 0.88371(14) 0.0481(14) Uani d G 1 . .
C C42 0.6206(2) 0.26543(19) 0.93530(16) 0.0654(17) Uani d G 1 . .
H H42 0.6024 0.3146 0.9400 0.079 Uiso calc R 1 . .
C C43 0.6766(2) 0.2299(3) 0.97987(13) 0.086(2) Uani d G 1 . .
H H43 0.6959 0.2552 1.0144 0.103 Uiso calc R 1 . .
C C44 0.7038(2) 0.1564(3) 0.97285(17) 0.089(2) Uani d G 1 . .
H H44 0.7413 0.1326 1.0027 0.107 Uiso calc R 1 . .
C C45 0.6750(3) 0.1185(2) 0.9213(2) 0.095(2) Uani d G 1 . .
H H45 0.6932 0.0693 0.9166 0.114 Uiso calc R 1 . .
C C46 0.6190(2) 0.1540(2) 0.87669(15) 0.0705(18) Uani d G 1 . .
H H46 0.5997 0.1287 0.8422 0.085 Uiso calc R 1 . .
C C47 0.43185(17) 0.2678(2) 0.83960(15) 0.0470(13) Uani d G 1 . .
C C48 0.3915(2) 0.33457(17) 0.84338(18) 0.0682(18) Uani d G 1 . .
H H48 0.4092 0.3836 0.8377 0.082 Uiso calc R 1 . .
C C49 0.3246(2) 0.3281(2) 0.8556(2) 0.084(2) Uani d G 1 . .
H H49 0.2976 0.3728 0.8581 0.101 Uiso calc R 1 . .
C C50 0.29816(19) 0.2549(3) 0.86409(19) 0.084(2) Uani d G 1 . .
H H50 0.2534 0.2505 0.8723 0.101 Uiso calc R 1 . .
C C51 0.3385(2) 0.1881(2) 0.86031(18) 0.0749(19) Uani d G 1 . .
H H51 0.3208 0.1391 0.8660 0.090 Uiso calc R 1 . .
C C52 0.4054(2) 0.19459(17) 0.84807(16) 0.0584(16) Uani d G 1 . .
H H52 0.4324 0.1499 0.8455 0.070 Uiso calc R 1 . .
C C53 0.60662(17) 0.2952(2) 0.67069(17) 0.0560(14) Uani d G 1 . .
C C54 0.6285(2) 0.3606(2) 0.64729(18) 0.085(2) Uani d G 1 . .
H H54 0.5923 0.3969 0.6275 0.102 Uiso calc R 1 . .
C C55 0.7046(3) 0.3716(2) 0.6534(2) 0.097(2) Uani d G 1 . .
H H55 0.7193 0.4153 0.6378 0.116 Uiso calc R 1 . .
C C56 0.75884(18) 0.3172(3) 0.6830(2) 0.0881(19) Uani d G 1 . .
H H56 0.8098 0.3246 0.6871 0.106 Uiso calc R 1 . .
C C57 0.7369(2) 0.2519(2) 0.70636(19) 0.0943(18) Uani d G 1 . .
H H57 0.7732 0.2155 0.7261 0.113 Uiso calc R 1 . .
C C58 0.6608(2) 0.2409(2) 0.70022(18) 0.0813(16) Uani d G 1 . .
H H58 0.6462 0.1971 0.7159 0.098 Uiso calc R 1 . .
C C59 0.4608(2) 0.2340(2) 0.59617(14) 0.0631(16) Uani d G 1 . .
C C60 0.4242(3) 0.1626(3) 0.59348(17) 0.0912(19) Uani d G 1 . .
H H60 0.4258 0.1373 0.6264 0.109 Uiso calc R 1 . .
C C61 0.3853(3) 0.1290(2) 0.5415(2) 0.116(2) Uani d G 1 . .
H H61 0.3609 0.0812 0.5397 0.139 Uiso calc R 1 . .
C C62 0.3830(3) 0.1668(3) 0.49229(16) 0.120(3) Uani d G 1 . .
H H62 0.3570 0.1443 0.4575 0.144 Uiso calc R 1 . .
C C63 0.4196(3) 0.2382(3) 0.49499(14) 0.106(3) Uani d G 1 . .
H H63 0.4180 0.2635 0.4620 0.127 Uiso calc R 1 . .
C C64 0.4584(3) 0.2718(2) 0.54693(19) 0.086(2) Uani d G 1 . .
H H64 0.4829 0.3196 0.5487 0.104 Uiso calc R 1 . .
C C65 0.4670(3) 0.3739(3) 0.6582(2) 0.0485(14) Uani d . 1 . .
H H65A 0.4972 0.4055 0.6898 0.058 Uiso calc R 1 . .
H H65B 0.4707 0.3971 0.6243 0.058 Uiso calc R 1 . .
C C66 0.3841(3) 0.3771(3) 0.6551(2) 0.0486(14) Uani d . 1 . .
H H66A 0.3808 0.3673 0.6920 0.058 Uiso calc R 1 . .
H H66B 0.3549 0.3372 0.6295 0.058 Uiso calc R 1 . .
C C67 0.3434(2) 0.4706(2) 0.55747(13) 0.0544(15) Uani d G 1 . .
C C68 0.3903(2) 0.5223(2) 0.54227(17) 0.079(2) Uani d G 1 . .
H H68 0.4177 0.5600 0.5677 0.095 Uiso calc R 1 . .
C C69 0.3964(3) 0.5179(3) 0.4891(2) 0.109(3) Uani d GU 1 . .
H H69 0.4279 0.5525 0.4789 0.130 Uiso calc R 1 . .
C C70 0.3556(3) 0.4616(3) 0.45105(14) 0.113(3) Uani d G 1 . .
H H70 0.3597 0.4586 0.4154 0.135 Uiso calc R 1 . .
C C71 0.3086(3) 0.4098(3) 0.46625(16) 0.101(3) Uani d G 1 . .
H H71 0.2813 0.3722 0.4408 0.121 Uiso calc R 1 . .
C C72 0.3025(2) 0.4143(2) 0.51946(19) 0.0725(19) Uani d G 1 . .
H H72 0.2711 0.3797 0.5296 0.087 Uiso calc R 1 . .
C C73 0.2464(3) 0.4682(3) 0.6269(3) 0.0545(15) Uani d . 1 . .
C C74 0.1840(4) 0.4800(4) 0.5787(3) 0.084(2) Uani d . 1 . .
H H74 0.1906 0.4875 0.5442 0.101 Uiso calc R 1 . .
C C75 0.1099(4) 0.4803(5) 0.5824(4) 0.101(2) Uani d . 1 . .
H H75 0.0680 0.4871 0.5498 0.121 Uiso calc R 1 . .
C C76 0.0989(5) 0.4715(4) 0.6308(4) 0.096(2) Uani d . 1 . .
H H76 0.0497 0.4721 0.6320 0.116 Uiso calc R 1 . .
C C77 0.1591(4) 0.4614(4) 0.6789(4) 0.092(2) Uani d . 1 . .
H H77 0.1509 0.4563 0.7131 0.110 Uiso calc R 1 . .
C C78 0.2337(4) 0.4585(4) 0.6777(3) 0.0746(19) Uani d . 1 . .
H H78 0.2744 0.4502 0.7108 0.089 Uiso calc R 1 . .
O O1 0.5092(15) 1.0605(12) -0.0348(9) 0.224(8) Uani d PDU 0.50 A -1
C C79 0.447(2) 1.018(2) 0.0349(17) 0.255(14) Uani d PDU 0.50 A -1
H H79A 0.4104 1.0584 0.0207 0.382 Uiso calc PR 0.50 A -1
H H79B 0.4741 1.0262 0.0743 0.382 Uiso calc PR 0.50 A -1
H H79C 0.4222 0.9680 0.0297 0.382 Uiso calc PR 0.50 A -1
C C80 0.5029(15) 1.0187(13) 0.0038(8) 0.256(11) Uani d PDU 0.50 A -1
C C81 0.5630(17) 0.9567(19) 0.0236(18) 0.254(13) Uani d PD 0.50 A -1
H H81A 0.5957 0.9587 0.0014 0.381 Uiso calc PR 0.50 A -1
H H81B 0.5392 0.9062 0.0195 0.381 Uiso calc PR 0.50 A -1
H H81C 0.5925 0.9654 0.0624 0.381 Uiso calc PR 0.50 A -1

loop_
_atom_site_aniso_label
_atom_site_aniso_U_11
_atom_site_aniso_U_22
_atom_site_aniso_U_33
_atom_site_aniso_U_12
_atom_site_aniso_U_13
_atom_site_aniso_U_23
Br1 0.0362(3) 0.0551(3) 0.0565(3) -0.0032(2) 0.0210(3) -0.0022(3)
Br2 0.0351(3) 0.0609(4) 0.0527(3) 0.0019(3) 0.0165(3) 0.0054(3)
Br3 0.1066(6) 0.0527(4) 0.0905(5) -0.0089(4) 0.0519(5) -0.0050(3)
Cu1 0.0386(4) 0.0478(4) 0.0532(4) 0.0049(3) 0.0125(3) -0.0006(3)
Cu2 0.0392(4) 0.0463(4) 0.0537(4) 0.0049(3) 0.0126(3) -0.0005(3)
Cu3 0.0511(4) 0.0495(4) 0.0530(4) 0.0031(3) 0.0230(4) -0.0004(3)
P1 0.0336(8) 0.0491(8) 0.0471(8) 0.0011(6) 0.0126(7) -0.0051(6)
P2 0.0386(8) 0.0498(8) 0.0453(8) 0.0104(7) 0.0141(7) 0.0044(6)
P3 0.0321(8) 0.0473(8) 0.0502(8) 0.0014(6) 0.0121(7) 0.0022(6)
P4 0.0394(8) 0.0432(8) 0.0451(8) 0.0007(6) 0.0163(7) 0.0025(6)
P5 0.0369(8) 0.0456(8) 0.0533(9) 0.0010(6) 0.0144(7) -0.0009(6)
P6 0.0505(9) 0.0472(8) 0.0443(8) 0.0070(7) 0.0170(7) -0.0016(6)
C1 0.057(3) 0.087(4) 0.046(3) -0.016(3) 0.024(3) -0.017(3)
C2 0.084(4) 0.136(4) 0.056(3) -0.040(3) 0.028(3) -0.022(3)
C3 0.106(4) 0.167(5) 0.064(3) -0.052(4) 0.029(3) -0.030(3)
C4 0.113(5) 0.173(5) 0.061(4) -0.052(5) 0.038(4) -0.032(4)
C5 0.080(6) 0.131(6) 0.083(5) -0.019(5) 0.048(5) -0.014(5)
C6 0.059(4) 0.101(5) 0.061(4) -0.008(4) 0.028(4) -0.017(3)
C7 0.043(3) 0.061(3) 0.049(3) -0.010(3) 0.015(3) -0.005(2)
C8 0.050(3) 0.089(4) 0.076(3) -0.013(3) 0.024(3) -0.007(3)
C9 0.057(4) 0.117(5) 0.098(4) -0.017(3) 0.028(3) -0.011(4)
C10 0.091(6) 0.138(7) 0.072(5) -0.070(6) 0.032(5) -0.024(5)
C11 0.110(7) 0.074(5) 0.100(6) -0.030(5) 0.040(5) -0.002(4)
C12 0.064(5) 0.065(4) 0.104(5) -0.017(4) 0.031(4) -0.009(4)
C13 0.032(3) 0.053(3) 0.059(3) 0.010(2) 0.012(3) -0.007(3)
C14 0.045(3) 0.058(4) 0.057(4) 0.008(3) 0.015(3) 0.009(3)
C15 0.060(4) 0.080(4) 0.068(3) 0.031(3) 0.034(3) 0.023(3)
C16 0.082(4) 0.125(4) 0.089(4) 0.015(3) 0.034(3) 0.037(3)
C17 0.097(5) 0.149(5) 0.100(4) 0.010(4) 0.043(4) 0.049(4)
C18 0.141(9) 0.138(8) 0.085(6) 0.066(6) 0.073(6) 0.040(5)
C19 0.164(10) 0.117(7) 0.052(5) 0.036(6) 0.019(5) 0.009(4)
C20 0.121(7) 0.093(5) 0.045(4) 0.013(5) 0.011(4) 0.005(4)
C21 0.043(3) 0.053(3) 0.039(3) 0.011(3) 0.013(3) -0.001(2)
C22 0.053(4) 0.050(3) 0.073(4) 0.010(3) 0.025(3) 0.004(3)
C23 0.064(4) 0.059(4) 0.089(5) 0.016(3) 0.041(4) 0.006(3)
C24 0.048(4) 0.081(5) 0.074(4) 0.015(3) 0.030(3) -0.001(3)
C25 0.050(4) 0.068(4) 0.096(5) -0.010(3) 0.031(4) -0.015(4)
C26 0.045(4) 0.058(4) 0.080(4) 0.006(3) 0.025(3) -0.010(3)
C27 0.042(3) 0.050(3) 0.052(3) -0.009(3) 0.009(3) -0.003(3)
C28 0.060(4) 0.076(4) 0.053(4) -0.007(3) 0.015(3) 0.004(3)
C29 0.091(6) 0.116(6) 0.071(5) -0.019(5) 0.039(5) -0.014(4)
C30 0.117(7) 0.089(5) 0.050(4) -0.032(5) 0.005(5) 0.002(4)
C31 0.092(6) 0.082(5) 0.069(5) -0.012(4) -0.013(5) 0.008(4)
C32 0.062(4) 0.065(4) 0.060(4) 0.002(3) 0.003(4) 0.004(3)
C33 0.035(3) 0.047(3) 0.076(4) 0.008(3) 0.014(3) 0.015(3)
C34 0.046(4) 0.083(5) 0.111(6) -0.013(4) 0.020(4) -0.007(4)
C35 0.049(5) 0.102(6) 0.159(9) -0.024(4) 0.028(5) 0.005(5)
C36 0.051(5) 0.101(6) 0.175(9) 0.001(4) 0.055(6) 0.047(6)
C37 0.079(6) 0.092(6) 0.144(7) 0.010(4) 0.074(6) 0.031(5)
C38 0.055(4) 0.067(4) 0.092(5) -0.001(3) 0.037(4) 0.016(4)
C39 0.038(3) 0.049(3) 0.052(3) 0.002(2) 0.019(3) 0.003(2)
C40 0.037(3) 0.044(3) 0.045(3) -0.002(2) 0.013(3) 0.002(2)
C41 0.031(3) 0.053(3) 0.057(4) 0.002(2) 0.011(3) 0.017(3)
C42 0.056(4) 0.080(4) 0.056(4) 0.007(3) 0.013(3) 0.015(3)
C43 0.077(5) 0.115(6) 0.055(4) 0.001(4) 0.009(4) 0.015(4)
C44 0.070(5) 0.101(6) 0.084(6) 0.015(4) 0.011(5) 0.043(5)
C45 0.091(6) 0.082(5) 0.109(6) 0.033(5) 0.029(5) 0.034(5)
C46 0.064(4) 0.062(4) 0.075(4) 0.017(3) 0.011(4) 0.014(3)
C47 0.039(3) 0.061(3) 0.040(3) -0.003(3) 0.011(3) -0.002(3)
C48 0.049(4) 0.064(4) 0.103(5) -0.003(3) 0.040(4) -0.003(4)
C49 0.060(5) 0.076(5) 0.129(6) -0.001(4) 0.047(5) -0.019(4)
C50 0.059(5) 0.105(6) 0.100(5) -0.033(4) 0.043(4) -0.032(5)
C51 0.068(5) 0.076(5) 0.091(5) -0.028(4) 0.041(4) -0.013(4)
C52 0.057(4) 0.055(4) 0.072(4) -0.019(3) 0.033(3) -0.010(3)
C53 0.044(3) 0.068(3) 0.059(3) 0.011(3) 0.021(3) 0.001(3)
C54 0.052(4) 0.097(5) 0.107(6) 0.010(4) 0.031(4) 0.040(4)
C55 0.071(5) 0.106(6) 0.118(6) 0.002(5) 0.040(5) 0.029(5)
C56 0.056(4) 0.108(5) 0.103(4) 0.007(4) 0.029(3) -0.007(4)
C57 0.062(3) 0.101(4) 0.114(4) 0.016(3) 0.022(3) 0.008(3)
C58 0.057(3) 0.085(3) 0.098(4) 0.014(3) 0.021(3) 0.012(3)
C59 0.058(4) 0.072(4) 0.052(3) 0.008(3) 0.010(3) -0.013(3)
C60 0.089(4) 0.096(4) 0.069(3) -0.012(3) 0.001(3) -0.016(3)
C61 0.114(5) 0.116(5) 0.089(4) -0.022(4) -0.003(4) -0.022(4)
C62 0.115(8) 0.144(8) 0.073(6) 0.007(6) -0.005(5) -0.027(6)
C63 0.129(8) 0.126(7) 0.046(4) 0.023(6) 0.011(5) -0.005(4)
C64 0.110(6) 0.093(5) 0.054(4) 0.001(4) 0.025(4) -0.005(4)
C65 0.046(3) 0.049(3) 0.051(3) 0.003(3) 0.017(3) 0.001(2)
C66 0.047(3) 0.049(3) 0.053(3) -0.001(3) 0.020(3) 0.003(2)
C67 0.054(4) 0.054(3) 0.051(3) 0.008(3) 0.012(3) 0.004(3)
C68 0.113(6) 0.068(4) 0.059(4) -0.012(4) 0.033(4) 0.004(3)
C69 0.165(7) 0.105(6) 0.069(5) -0.016(5) 0.057(5) 0.012(4)
C70 0.162(7) 0.112(6) 0.061(4) 0.007(5) 0.034(5) 0.003(4)
C71 0.128(7) 0.094(5) 0.066(5) 0.001(5) 0.013(5) -0.014(4)
C72 0.074(5) 0.069(4) 0.067(4) -0.003(4) 0.014(4) -0.008(3)
C73 0.044(4) 0.045(3) 0.075(4) 0.000(3) 0.019(3) -0.008(3)
C74 0.047(4) 0.102(5) 0.098(5) 0.014(4) 0.017(4) -0.010(4)
C75 0.049(4) 0.115(5) 0.125(6) 0.008(4) 0.013(4) -0.014(5)
C76 0.055(4) 0.094(4) 0.140(6) -0.007(4) 0.034(4) -0.017(5)
C77 0.076(5) 0.089(5) 0.130(6) -0.011(4) 0.061(5) -0.005(4)
C78 0.043(4) 0.080(5) 0.109(6) -0.013(3) 0.036(4) -0.010(4)
O1 0.216(19) 0.203(18) 0.246(19) -0.043(15) 0.069(16) 0.061(14)
C79 0.23(3) 0.23(2) 0.29(3) -0.08(2) 0.07(2) 0.02(2)
C80 0.24(2) 0.212(19) 0.28(2) -0.059(18) 0.033(19) -0.001(18)
C81 0.25(3) 0.18(2) 0.27(3) -0.05(2) 0.00(2) -0.03(2)

loop_
_atom_type_symbol
_atom_type_description
_atom_type_scat_dispersion_real
_atom_type_scat_dispersion_imag
_atom_type_scat_source
C C 0.0033 0.0016 'International Tables Vol C Tables 4.2.6.8 and 6.1.1.4'
H H 0.0000 0.0000 'International Tables Vol C Tables 4.2.6.8 and 6.1.1.4'
O O 0.0106 0.0060 'International Tables Vol C Tables 4.2.6.8 and 6.1.1.4'
P P 0.1023 0.0942 'International Tables Vol C Tables 4.2.6.8 and 6.1.1.4'
Cu Cu 0.3201 1.2651 'International Tables Vol C Tables 4.2.6.8 and 6.1.1.4'
Br Br -0.2901 2.4595 'International Tables Vol C Tables 4.2.6.8 and 6.1.1.4'

loop_
_geom_angle_atom_site_label_1
_geom_angle_atom_site_label_2
_geom_angle_atom_site_label_3
_geom_angle
Cu1 Br1 Cu2 77.99(3)
Cu2 Br2 Cu1 75.78(3)
P1 Cu1 P3 126.47(6)
P1 Cu1 Br1 115.49(5)
P3 Cu1 Br1 100.95(5)
P1 Cu1 Br2 98.87(4)
P3 Cu1 Br2 113.18(5)
Br1 Cu1 Br2 99.00(3)
P2 Cu2 P5 126.48(6)
P2 Cu2 Br1 104.72(5)
P5 Cu2 Br1 110.58(5)
P2 Cu2 Br2 108.52(5)
P5 Cu2 Br2 104.09(5)
Br1 Cu2 Br2 99.19(3)
P6 Cu3 P4 120.35(6)
P6 Cu3 Br3 122.47(5)
P4 Cu3 Br3 117.18(5)
C7 P1 C1 103.71(19)
C7 P1 C13 103.7(2)
C1 P1 C13 101.5(2)
C7 P1 Cu1 119.38(14)
C1 P1 Cu1 112.77(15)
C13 P1 Cu1 113.77(17)
C21 P2 C14 103.6(2)
C21 P2 C15 102.11(19)
C14 P2 C15 103.7(2)
C21 P2 Cu2 113.64(13)
C14 P2 Cu2 115.99(18)
C15 P2 Cu2 116.10(15)
C27 P3 C33 104.93(19)
C27 P3 C39 100.2(2)
C33 P3 C39 103.9(2)
C27 P3 Cu1 118.09(15)
C33 P3 Cu1 113.00(13)
C39 P3 Cu1 114.92(17)
C40 P4 C41 104.0(2)
C40 P4 C47 102.3(2)
C41 P4 C47 104.24(18)
C40 P4 Cu3 119.66(17)
C41 P4 Cu3 113.99(14)
C47 P4 Cu3 111.01(13)
C73 P5 C67 106.5(2)
C73 P5 C66 103.6(2)
C67 P5 C66 100.4(2)
C73 P5 Cu2 114.33(18)
C67 P5 Cu2 115.63(15)
C66 P5 Cu2 114.70(18)
C65 P6 C59 102.1(2)
C65 P6 C53 102.6(2)
C59 P6 C53 106.0(2)
C65 P6 Cu3 115.36(18)
C59 P6 Cu3 118.36(16)
C53 P6 Cu3 110.82(15)
C2 C1 C6 120.0
C2 C1 P1 120.8(2)
C6 C1 P1 119.1(2)
C3 C2 C1 120.0
C3 C2 H2 120.0
C1 C2 H2 120.0
C4 C3 C2 120.0
C4 C3 H3 120.0
C2 C3 H3 120.0
C3 C4 C5 120.0
C3 C4 H4 120.0
C5 C4 H4 120.0
C6 C5 C4 120.0
C6 C5 H5 120.0
C4 C5 H5 120.0
C5 C6 C1 120.0
C5 C6 H6 120.0
C1 C6 H6 120.0
C8 C7 C12 120.0
C8 C7 P1 117.3(3)
C12 C7 P1 122.7(3)
C9 C8 C7 120.0
C9 C8 H8 120.0
C7 C8 H8 120.0
C10 C9 C8 120.0
C10 C9 H9 120.0
C8 C9 H9 120.0
C9 C10 C11 120.0
C9 C10 H10 120.0
C11 C10 H10 120.0
C12 C11 C10 120.0
C12 C11 H11 120.0
C10 C11 H11 120.0
C11 C12 C7 120.0
C11 C12 H12 120.0
C7 C12 H12 120.0
C14 C13 P1 111.6(4)
C14 C13 H13A 109.3
P1 C13 H13A 109.3
C14 C13 H13B 109.3
P1 C13 H13B 109.3
H13A C13 H13B 108.0
C13 C14 P2 111.3(4)
C13 C14 H14A 109.4
P2 C14 H14A 109.4
C13 C14 H14B 109.4
P2 C14 H14B 109.4
H14A C14 H14B 108.0
C16 C15 C20 120.0
C16 C15 P2 122.5(3)
C20 C15 P2 117.5(3)
C15 C16 C17 120.0
C15 C16 H16 120.0
C17 C16 H16 120.0
C18 C17 C16 120.0
C18 C17 H17 120.0
C16 C17 H17 120.0
C17 C18 C19 120.0
C17 C18 H18 120.0
C19 C18 H18 120.0
C20 C19 C18 120.0
C20 C19 H19 120.0
C18 C19 H19 120.0
C19 C20 C15 120.0
C19 C20 H20 120.0
C15 C20 H20 120.0
C22 C21 C26 120.0
C22 C21 P2 122.7(2)
C26 C21 P2 117.2(2)
C21 C22 C23 120.0
C21 C22 H22 120.0
C23 C22 H22 120.0
C22 C23 C24 120.0
C22 C23 H23 120.0
C24 C23 H23 120.0
C25 C24 C23 120.0
C25 C24 H24 120.0
C23 C24 H24 120.0
C24 C25 C26 120.0
C24 C25 H25 120.0
C26 C25 H25 120.0
C25 C26 C21 120.0
C25 C26 H26 120.0
C21 C26 H26 120.0
C28 C27 C32 120.0
C28 C27 P3 117.3(3)
C32 C27 P3 122.4(3)
C27 C28 C29 120.0
C27 C28 H28 120.0
C29 C28 H28 120.0
C30 C29 C28 120.0
C30 C29 H29 120.0
C28 C29 H29 120.0
C29 C30 C31 120.0
C29 C30 H30 120.0
C31 C30 H30 120.0
C32 C31 C30 120.0
C32 C31 H31 120.0
C30 C31 H31 120.0
C31 C32 C27 120.0
C31 C32 H32 120.0
C27 C32 H32 120.0
C34 C33 C38 120.0
C34 C33 P3 120.4(3)
C38 C33 P3 119.5(3)
C33 C34 C35 120.0
C33 C34 H34 120.0
C35 C34 H34 120.0
C36 C35 C34 120.0
C36 C35 H35 120.0
C34 C35 H35 120.0
C37 C36 C35 120.0
C37 C36 H36 120.0
C35 C36 H36 120.0
C36 C37 C38 120.0
C36 C37 H37 120.0
C38 C37 H37 120.0
C37 C38 C33 120.0
C37 C38 H38 120.0
C33 C38 H38 120.0
C40 C39 P3 108.8(3)
C40 C39 H39A 109.9
P3 C39 H39A 109.9
C40 C39 H39B 109.9
P3 C39 H39B 109.9
H39A C39 H39B 108.3
C39 C40 P4 115.4(3)
C39 C40 H40A 108.4
P4 C40 H40A 108.4
C39 C40 H40B 108.4
P4 C40 H40B 108.4
H40A C40 H40B 107.5
C42 C41 C46 120.0
C42 C41 P4 122.7(2)
C46 C41 P4 117.3(2)
C41 C42 C43 120.0
C41 C42 H42 120.0
C43 C42 H42 120.0
C44 C43 C42 120.0
C44 C43 H43 120.0
C42 C43 H43 120.0
C45 C44 C43 120.0
C45 C44 H44 120.0
C43 C44 H44 120.0
C46 C45 C44 120.0
C46 C45 H45 120.0
C44 C45 H45 120.0
C45 C46 C41 120.0
C45 C46 H46 120.0
C41 C46 H46 120.0
C48 C47 C52 120.0
C48 C47 P4 122.6(2)
C52 C47 P4 117.4(2)
C47 C48 C49 120.0
C47 C48 H48 120.0
C49 C48 H48 120.0
C50 C49 C48 120.0
C50 C49 H49 120.0
C48 C49 H49 120.0
C49 C50 C51 120.0
C49 C50 H50 120.0
C51 C50 H50 120.0
C52 C51 C50 120.0
C52 C51 H51 120.0
C50 C51 H51 120.0
C51 C52 C47 120.0
C51 C52 H52 120.0
C47 C52 H52 120.0
C54 C53 C58 120.0
C54 C53 P6 123.5(2)
C58 C53 P6 116.5(2)
C55 C54 C53 120.0
C55 C54 H54 120.0
C53 C54 H54 120.0
C54 C55 C56 120.0
C54 C55 H55 120.0
C56 C55 H55 120.0
C55 C56 C57 120.0
C55 C56 H56 120.0
C57 C56 H56 120.0
C58 C57 C56 120.0
C58 C57 H57 120.0
C56 C57 H57 120.0
C57 C58 C53 120.0
C57 C58 H58 120.0
C53 C58 H58 120.0
C60 C59 C64 120.0
C60 C59 P6 117.4(3)
C64 C59 P6 122.6(3)
C61 C60 C59 120.0
C61 C60 H60 120.0
C59 C60 H60 120.0
C60 C61 C62 120.0
C60 C61 H61 120.0
C62 C61 H61 120.0
C63 C62 C61 120.0
C63 C62 H62 120.0
C61 C62 H62 120.0
C62 C63 C64 120.0
C62 C63 H63 120.0
C64 C63 H63 120.0
C63 C64 C59 120.0
C63 C64 H64 120.0
C59 C64 H64 120.0
C66 C65 P6 114.9(4)
C66 C65 H65A 108.6
P6 C65 H65A 108.6
C66 C65 H65B 108.6
P6 C65 H65B 108.6
H65A C65 H65B 107.5
C65 C66 P5 109.0(3)
C65 C66 H66A 109.9
P5 C66 H66A 109.9
C65 C66 H66B 109.9
P5 C66 H66B 109.9
H66A C66 H66B 108.3
C68 C67 C72 120.0
C68 C67 P5 117.2(3)
C72 C67 P5 122.6(3)
C67 C68 C69 120.0
C67 C68 H68 120.0
C69 C68 H68 120.0
C68 C69 C70 120.0
C68 C69 H69 120.0
C70 C69 H69 120.0
C71 C70 C69 120.0
C71 C70 H70 120.0
C69 C70 H70 120.0
C70 C71 C72 120.0
C70 C71 H71 120.0
C72 C71 H71 120.0
C71 C72 C67 120.0
C71 C72 H72 120.0
C67 C72 H72 120.0
C74 C73 C78 118.1(6)
C74 C73 P5 124.4(5)
C78 C73 P5 117.2(5)
C73 C74 C75 119.3(7)
C73 C74 H74 120.3
C75 C74 H74 120.3
C76 C75 C74 121.7(8)
C76 C75 H75 119.1
C74 C75 H75 119.1
C75 C76 C77 120.2(8)
C75 C76 H76 119.9
C77 C76 H76 119.9
C76 C77 C78 120.7(8)
C76 C77 H77 119.7
C78 C77 H77 119.7
C73 C78 C77 119.9(7)
C73 C78 H78 120.0
C77 C78 H78 120.0
C80 C79 H79A 109.5
C80 C79 H79B 109.5
H79A C79 H79B 109.5
C80 C79 H79C 109.5
H79A C79 H79C 109.5
H79B C79 H79C 109.5
O1 C80 C79 133(3)
O1 C80 C81 114(2)
C79 C80 C81 112.9(10)
C80 C81 H81A 109.5
C80 C81 H81B 109.5
H81A C81 H81B 109.5
C80 C81 H81C 109.5
H81A C81 H81C 109.5
H81B C81 H81C 109.5

loop_
_geom_bond_atom_site_label_1
_geom_bond_atom_site_label_2
_geom_bond_distance
Br1 Cu1 2.5162(9)
Br1 Cu2 2.5204(8)
Br2 Cu2 2.5746(9)
Br2 Cu1 2.5855(9)
Br3 Cu3 2.3581(9)
Cu1 P1 2.2440(15)
Cu1 P3 2.2502(15)
Cu2 P2 2.2547(15)
Cu2 P5 2.2561(15)
Cu3 P6 2.2332(16)
Cu3 P4 2.2454(15)
P1 C7 1.823(3)
P1 C1 1.830(3)
P1 C13 1.847(5)
P2 C21 1.824(3)
P2 C14 1.831(5)
P2 C15 1.841(3)
P3 C27 1.833(3)
P3 C33 1.835(3)
P3 C39 1.838(5)
P4 C40 1.832(5)
P4 C41 1.832(3)
P4 C47 1.835(3)
P5 C73 1.823(6)
P5 C67 1.824(3)
P5 C66 1.845(5)
P6 C65 1.824(5)
P6 C59 1.830(3)
P6 C53 1.836(3)
C1 C2 1.3900
C1 C6 1.3900
C2 C3 1.3900
C2 H2 0.9300
C3 C4 1.3900
C3 H3 0.9300
C4 C5 1.3900
C4 H4 0.9300
C5 C6 1.3900
C5 H5 0.9300
C6 H6 0.9300
C7 C8 1.3900
C7 C12 1.3900
C8 C9 1.3900
C8 H8 0.9300
C9 C10 1.3900
C9 H9 0.9300
C10 C11 1.3900
C10 H10 0.9300
C11 C12 1.3900
C11 H11 0.9300
C12 H12 0.9300
C13 C14 1.537(7)
C13 H13A 0.9700
C13 H13B 0.9700
C14 H14A 0.9700
C14 H14B 0.9700
C15 C16 1.3900
C15 C20 1.3900
C16 C17 1.3900
C16 H16 0.9300
C17 C18 1.3900
C17 H17 0.9300
C18 C19 1.3900
C18 H18 0.9300
C19 C20 1.3900
C19 H19 0.9300
C20 H20 0.9300
C21 C22 1.3900
C21 C26 1.3900
C22 C23 1.3900
C22 H22 0.9300
C23 C24 1.3900
C23 H23 0.9300
C24 C25 1.3900
C24 H24 0.9300
C25 C26 1.3900
C25 H25 0.9300
C26 H26 0.9300
C27 C28 1.3900
C27 C32 1.3900
C28 C29 1.3900
C28 H28 0.9300
C29 C30 1.3900
C29 H29 0.9300
C30 C31 1.3900
C30 H30 0.9300
C31 C32 1.3900
C31 H31 0.9300
C32 H32 0.9300
C33 C34 1.3900
C33 C38 1.3900
C34 C35 1.3900
C34 H34 0.9300
C35 C36 1.3900
C35 H35 0.9300
C36 C37 1.3900
C36 H36 0.9300
C37 C38 1.3900
C37 H37 0.9300
C38 H38 0.9300
C39 C40 1.539(7)
C39 H39A 0.9700
C39 H39B 0.9700
C40 H40A 0.9700
C40 H40B 0.9700
C41 C42 1.3900
C41 C46 1.3900
C42 C43 1.3900
C42 H42 0.9300
C43 C44 1.3900
C43 H43 0.9300
C44 C45 1.3900
C44 H44 0.9300
C45 C46 1.3900
C45 H45 0.9300
C46 H46 0.9300
C47 C48 1.3900
C47 C52 1.3900
C48 C49 1.3900
C48 H48 0.9300
C49 C50 1.3900
C49 H49 0.9300
C50 C51 1.3900
C50 H50 0.9300
C51 C52 1.3900
C51 H51 0.9300
C52 H52 0.9300
C53 C54 1.3900
C53 C58 1.3900
C54 C55 1.3900
C54 H54 0.9300
C55 C56 1.3900
C55 H55 0.9300
C56 C57 1.3900
C56 H56 0.9300
C57 C58 1.3900
C57 H57 0.9300
C58 H58 0.9300
C59 C60 1.3900
C59 C64 1.3900
C60 C61 1.3900
C60 H60 0.9300
C61 C62 1.3900
C61 H61 0.9300
C62 C63 1.3900
C62 H62 0.9300
C63 C64 1.3900
C63 H63 0.9300
C64 H64 0.9300
C65 C66 1.525(7)
C65 H65A 0.9700
C65 H65B 0.9700
C66 H66A 0.9700
C66 H66B 0.9700
C67 C68 1.3900
C67 C72 1.3900
C68 C69 1.3900
C68 H68 0.9300
C69 C70 1.3900
C69 H69 0.9300
C70 C71 1.3900
C70 H70 0.9300
C71 C72 1.3900
C71 H71 0.9300
C72 H72 0.9300
C73 C74 1.385(8)
C73 C78 1.393(8)
C74 C75 1.420(10)
C74 H74 0.9300
C75 C76 1.316(10)
C75 H75 0.9300
C76 C77 1.358(10)
C76 H76 0.9300
C77 C78 1.404(9)
C77 H77 0.9300
C78 H78 0.9300
O1 C80 1.248(10)
C79 C80 1.500(10)
C79 H79A 0.9600
C79 H79B 0.9600
C79 H79C 0.9600
C80 C81 1.502(10)
C81 H81A 0.9600
C81 H81B 0.9600
C81 H81C 0.9600

loop_
_geom_hbond_atom_site_label_D
_geom_hbond_atom_site_label_H
_geom_hbond_atom_site_label_A
_geom_hbond_site_symmetry_A
_geom_hbond_distance_DH
_geom_hbond_distance_HA
_geom_hbond_distance_DA
_geom_hbond_angle_DHA
C24 H24 Br1 2_465 0.93 2.92 3.560(3) 127.2
C65 H65A Br1 . 0.97 2.85 3.576(5) 131.9
C40 H40A Br2 . 0.97 2.86 3.675(5) 142.4

loop_
_geom_torsion_atom_site_label_1
_geom_torsion_atom_site_label_2
_geom_torsion_atom_site_label_3
_geom_torsion_atom_site_label_4
_geom_torsion
Cu2 Br1 Cu1 P1 -82.86(5)
Cu2 Br1 Cu1 P3 137.42(4)
Cu2 Br1 Cu1 Br2 21.53(3)
Cu2 Br2 Cu1 P1 96.50(4)
Cu2 Br2 Cu1 P3 -127.34(5)
Cu2 Br2 Cu1 Br1 -21.26(3)
Cu1 Br1 Cu2 P2 90.40(5)
Cu1 Br1 Cu2 P5 -130.56(5)
Cu1 Br1 Cu2 Br2 -21.64(3)
Cu1 Br2 Cu2 P2 -87.77(5)
Cu1 Br2 Cu2 P5 135.29(5)
Cu1 Br2 Cu2 Br1 21.23(3)
P3 Cu1 P1 C7 65.97(18)
Br1 Cu1 P1 C7 -61.92(17)
Br2 Cu1 P1 C7 -166.39(16)
P3 Cu1 P1 C1 -56.12(17)
Br1 Cu1 P1 C1 176.00(15)
Br2 Cu1 P1 C1 71.53(16)
P3 Cu1 P1 C13 -171.1(2)
Br1 Cu1 P1 C13 61.1(2)
Br2 Cu1 P1 C13 -43.4(2)
P5 Cu2 P2 C21 64.16(16)
Br1 Cu2 P2 C21 -165.59(14)
Br2 Cu2 P2 C21 -60.39(14)
P5 Cu2 P2 C14 -176.0(2)
Br1 Cu2 P2 C14 -45.7(2)
Br2 Cu2 P2 C14 59.5(2)
P5 Cu2 P2 C15 -53.84(19)
Br1 Cu2 P2 C15 76.42(18)
Br2 Cu2 P2 C15 -178.39(17)
P1 Cu1 P3 C27 49.44(17)
Br1 Cu1 P3 C27 -177.08(15)
Br2 Cu1 P3 C27 -72.24(15)
P1 Cu1 P3 C33 -73.51(18)
Br1 Cu1 P3 C33 59.97(16)
Br2 Cu1 P3 C33 164.81(16)
P1 Cu1 P3 C39 167.50(19)
Br1 Cu1 P3 C39 -59.02(19)
Br2 Cu1 P3 C39 45.8(2)
P6 Cu3 P4 C40 -5.1(2)
Br3 Cu3 P4 C40 174.09(19)
P6 Cu3 P4 C41 -129.00(15)
Br3 Cu3 P4 C41 50.18(16)
P6 Cu3 P4 C47 113.66(14)
Br3 Cu3 P4 C47 -67.17(14)
P2 Cu2 P5 C73 -62.1(2)
Br1 Cu2 P5 C73 169.9(2)
Br2 Cu2 P5 C73 64.2(2)
P2 Cu2 P5 C67 62.10(17)
Br1 Cu2 P5 C67 -65.86(16)
Br2 Cu2 P5 C67 -171.53(15)
P2 Cu2 P5 C66 178.3(2)
Br1 Cu2 P5 C66 50.4(2)
Br2 Cu2 P5 C66 -55.3(2)
P4 Cu3 P6 C65 -35.5(2)
Br3 Cu3 P6 C65 145.41(19)
P4 Cu3 P6 C59 -156.70(18)
Br3 Cu3 P6 C59 24.17(19)
P4 Cu3 P6 C53 80.54(16)
Br3 Cu3 P6 C53 -98.59(16)
C7 P1 C1 C2 -21.3(3)
C13 P1 C1 C2 -128.6(3)
Cu1 P1 C1 C2 109.2(2)
C7 P1 C1 C6 162.7(3)
C13 P1 C1 C6 55.3(3)
Cu1 P1 C1 C6 -66.8(3)
C6 C1 C2 C3 0.0
P1 C1 C2 C3 -176.0(3)
C1 C2 C3 C4 0.0
C2 C3 C4 C5 0.0
C3 C4 C5 C6 0.0
C4 C5 C6 C1 0.0
C2 C1 C6 C5 0.0
P1 C1 C6 C5 176.1(3)
C1 P1 C7 C8 109.2(3)
C13 P1 C7 C8 -145.1(3)
Cu1 P1 C7 C8 -17.3(3)
C1 P1 C7 C12 -70.1(3)
C13 P1 C7 C12 35.7(3)
Cu1 P1 C7 C12 163.46(19)
C12 C7 C8 C9 0.0
P1 C7 C8 C9 -179.2(3)
C7 C8 C9 C10 0.0
C8 C9 C10 C11 0.0
C9 C10 C11 C12 0.0
C10 C11 C12 C7 0.0
C8 C7 C12 C11 0.0
P1 C7 C12 C11 179.2(3)
C7 P1 C13 C14 63.0(4)
C1 P1 C13 C14 170.4(4)
Cu1 P1 C13 C14 -68.2(4)
P1 C13 C14 P2 107.0(4)
C21 P2 C14 C13 62.5(4)
C15 P2 C14 C13 168.8(3)
Cu2 P2 C14 C13 -62.7(4)
C21 P2 C15 C16 118.2(3)
C14 P2 C15 C16 10.8(3)
Cu2 P2 C15 C16 -117.7(2)
C21 P2 C15 C20 -64.1(3)
C14 P2 C15 C20 -171.5(3)
Cu2 P2 C15 C20 60.1(3)
C20 C15 C16 C17 0.0
P2 C15 C16 C17 177.7(3)
C15 C16 C17 C18 0.0
C16 C17 C18 C19 0.0
C17 C18 C19 C20 0.0
C18 C19 C20 C15 0.0
C16 C15 C20 C19 0.0
P2 C15 C20 C19 -177.8(3)
C14 P2 C21 C22 36.5(3)
C15 P2 C21 C22 -71.0(3)
Cu2 P2 C21 C22 163.24(17)
C14 P2 C21 C26 -146.6(2)
C15 P2 C21 C26 106.0(2)
Cu2 P2 C21 C26 -19.9(2)
C26 C21 C22 C23 0.0
P2 C21 C22 C23 176.8(3)
C21 C22 C23 C24 0.0
C22 C23 C24 C25 0.0
C23 C24 C25 C26 0.0
C24 C25 C26 C21 0.0
C22 C21 C26 C25 0.0
P2 C21 C26 C25 -177.0(3)
C33 P3 C27 C28 143.4(2)
C39 P3 C27 C28 -109.2(3)
Cu1 P3 C27 C28 16.4(3)
C33 P3 C27 C32 -42.8(3)
C39 P3 C27 C32 64.6(3)
Cu1 P3 C27 C32 -169.77(17)
C32 C27 C28 C29 0.0
P3 C27 C28 C29 174.0(3)
C27 C28 C29 C30 0.0
C28 C29 C30 C31 0.0
C29 C30 C31 C32 0.0
C30 C31 C32 C27 0.0
C28 C27 C32 C31 0.0
P3 C27 C32 C31 -173.6(3)
C27 P3 C33 C34 -39.8(3)
C39 P3 C33 C34 -144.6(3)
Cu1 P3 C33 C34 90.2(2)
C27 P3 C33 C38 144.3(2)
C39 P3 C33 C38 39.5(3)
Cu1 P3 C33 C38 -85.7(2)
C38 C33 C34 C35 0.0
P3 C33 C34 C35 -175.8(3)
C33 C34 C35 C36 0.0
C34 C35 C36 C37 0.0
C35 C36 C37 C38 0.0
C36 C37 C38 C33 0.0
C34 C33 C38 C37 0.0
P3 C33 C38 C37 175.9(3)
C27 P3 C39 C40 69.2(4)
C33 P3 C39 C40 177.5(3)
Cu1 P3 C39 C40 -58.5(4)
P3 C39 C40 P4 -168.9(3)
C41 P4 C40 C39 66.2(4)
C47 P4 C40 C39 174.5(4)
Cu3 P4 C40 C39 -62.4(4)
C40 P4 C41 C42 34.5(3)
C47 P4 C41 C42 -72.3(3)
Cu3 P4 C41 C42 166.5(2)
C40 P4 C41 C46 -144.0(3)
C47 P4 C41 C46 109.2(2)
Cu3 P4 C41 C46 -12.0(2)
C46 C41 C42 C43 0.0
P4 C41 C42 C43 -178.5(3)
C41 C42 C43 C44 0.0
C42 C43 C44 C45 0.0
C43 C44 C45 C46 0.0
C44 C45 C46 C41 0.0
C42 C41 C46 C45 0.0
P4 C41 C46 C45 178.5(3)
C40 P4 C47 C48 11.7(3)
C41 P4 C47 C48 119.8(2)
Cu3 P4 C47 C48 -117.0(2)
C40 P4 C47 C52 -169.3(2)
C41 P4 C47 C52 -61.2(2)
Cu3 P4 C47 C52 61.9(2)
C52 C47 C48 C49 0.0
P4 C47 C48 C49 178.9(3)
C47 C48 C49 C50 0.0
C48 C49 C50 C51 0.0
C49 C50 C51 C52 0.0
C50 C51 C52 C47 0.0
C48 C47 C52 C51 0.0
P4 C47 C52 C51 -179.0(3)
C65 P6 C53 C54 -26.2(3)
C59 P6 C53 C54 80.5(3)
Cu3 P6 C53 C54 -149.8(2)
C65 P6 C53 C58 152.9(3)
C59 P6 C53 C58 -100.5(3)
Cu3 P6 C53 C58 29.2(3)
C58 C53 C54 C55 0.0
P6 C53 C54 C55 179.0(3)
C53 C54 C55 C56 0.0
C54 C55 C56 C57 0.0
C55 C56 C57 C58 0.0
C56 C57 C58 C53 0.0
C54 C53 C58 C57 0.0
P6 C53 C58 C57 -179.0(3)
C65 P6 C59 C60 -127.1(3)
C53 P6 C59 C60 125.8(3)
Cu3 P6 C59 C60 0.7(3)
C65 P6 C59 C64 50.8(3)
C53 P6 C59 C64 -56.2(3)
Cu3 P6 C59 C64 178.7(2)
C64 C59 C60 C61 0.0
P6 C59 C60 C61 178.0(3)
C59 C60 C61 C62 0.0
C60 C61 C62 C63 0.0
C61 C62 C63 C64 0.0
C62 C63 C64 C59 0.0
C60 C59 C64 C63 0.0
P6 C59 C64 C63 -177.9(4)
C59 P6 C65 C66 72.2(4)
C53 P6 C65 C66 -178.1(4)
Cu3 P6 C65 C66 -57.5(4)
P6 C65 C66 P5 -166.1(3)
C73 P5 C66 C65 178.6(4)
C67 P5 C66 C65 68.6(4)
Cu2 P5 C66 C65 -56.0(4)
C73 P5 C67 C68 136.8(3)
C66 P5 C67 C68 -115.5(3)
Cu2 P5 C67 C68 8.6(3)
C73 P5 C67 C72 -48.7(3)
C66 P5 C67 C72 59.0(3)
Cu2 P5 C67 C72 -177.0(2)
C72 C67 C68 C69 0.0
P5 C67 C68 C69 174.6(3)
C67 C68 C69 C70 0.0
C68 C69 C70 C71 0.0
C69 C70 C71 C72 0.0
C70 C71 C72 C67 0.0
C68 C67 C72 C71 0.0
P5 C67 C72 C71 -174.3(3)
C67 P5 C73 C74 -15.8(6)
C66 P5 C73 C74 -121.2(5)
Cu2 P5 C73 C74 113.2(5)
C67 P5 C73 C78 170.8(4)
C66 P5 C73 C78 65.3(5)
Cu2 P5 C73 C78 -60.3(5)
C78 C73 C74 C75 -1.0(9)
P5 C73 C74 C75 -174.4(5)
C73 C74 C75 C76 1.4(12)
C74 C75 C76 C77 -0.2(13)
C75 C76 C77 C78 -1.4(12)
C74 C73 C78 C77 -0.5(9)
P5 C73 C78 C77 173.4(5)
C76 C77 C78 C73 1.8(11)
